data_7023539
loop_
_publ_author_name
'Vuong, Khuong Q.'
'Timerbulatova, Marina G.'
'Peterson, Matthew B.'
'Bhadbhade, Mohan'
'Messerle, Barbara A.'

_publ_section_title
;
 Cationic Rh and Ir complexes containing bidentate
 imidazolylidene-1,2,3-triazole donor ligands: synthesis and preliminary
 catalytic studies.
;
_journal_issue 39
_journal_name_full 'Dalton transactions (Cambridge, England : 2003)'
_journal_page_first 14298
_journal_page_last 14308
_journal_paper_doi 10.1039/c3dt51440d
_journal_volume 42
_journal_year 2013
_chemical_formula_moiety 'C30 H36 N6 Rh, C24 H20 B'
_chemical_formula_sum 'C54 H56 B N6 Rh'
_chemical_formula_weight 902.77
_chemical_name_systematic
;
?
;
_space_group_IT_number 2
_symmetry_cell_setting triclinic
_symmetry_space_group_name_Hall '-P 1'
_symmetry_space_group_name_H-M 'P -1'
_atom_sites_solution_hydrogens geom
_atom_sites_solution_primary direct
_atom_sites_solution_secondary difmap
_audit_creation_method SHELXL-97
_cell_angle_alpha 112.774(2)
_cell_angle_beta 102.466(2)
_cell_angle_gamma 90.891(2)
_cell_formula_units_Z 2
_cell_length_a 11.0540(4)
_cell_length_b 15.1556(6)
_cell_length_c 15.2020(6)
_cell_measurement_reflns_used 8861
_cell_measurement_temperature 150(2)
_cell_measurement_theta_max 24.164
_cell_measurement_theta_min 2.342
_cell_volume 2278.94(16)
_computing_cell_refinement '<i>APEX2 </i>(Bruker, 2007)'
_computing_data_collection '<i>APEX2 </i>(Bruker, 2007)'
_computing_data_reduction '<i>APEX2 </i>(Bruker, 2007)'
_computing_molecular_graphics '<i>SHELXTL-Plus</i> (Sheldrick, 2008)'
_computing_structure_refinement '<i>SHELXL-97</i> (Sheldrick, 2008)'
_computing_structure_solution '<i>SHELXS-97</i> (Sheldrick, 2008)'
_diffrn_ambient_temperature 150(2)
_diffrn_measured_fraction_theta_full 0.994
_diffrn_measured_fraction_theta_max 0.994
_diffrn_measurement_device_type 'Bruker kappa APEXII CCD Diffractometer'
_diffrn_measurement_method '\f scans, and \w scans with \k offsets'
_diffrn_radiation_monochromator graphite
_diffrn_radiation_source 'fine-focus sealed tube'
_diffrn_radiation_type MoK\a
_diffrn_radiation_wavelength 0.71073
_diffrn_reflns_av_R_equivalents 0.0540
_diffrn_reflns_av_sigmaI/netI 0.0555
_diffrn_reflns_limit_h_max 13
_diffrn_reflns_limit_h_min -12
_diffrn_reflns_limit_k_max 18
_diffrn_reflns_limit_k_min -18
_diffrn_reflns_limit_l_max 18
_diffrn_reflns_limit_l_min -18
_diffrn_reflns_number 31905
_diffrn_reflns_theta_full 25.00
_diffrn_reflns_theta_max 25.00
_diffrn_reflns_theta_min 2.52
_exptl_absorpt_coefficient_mu 0.419
_exptl_absorpt_correction_T_max 0.9717
_exptl_absorpt_correction_T_min 0.8421
_exptl_absorpt_correction_type multi-scan
_exptl_absorpt_process_details 'SADABS (Bruker, 2001)'
_exptl_crystal_colour Yellow
_exptl_crystal_density_diffrn 1.316
_exptl_crystal_density_method 'not measured'
_exptl_crystal_description 'Thin Plates'
_exptl_crystal_F_000 944
_exptl_crystal_size_max 0.43
_exptl_crystal_size_mid 0.17
_exptl_crystal_size_min 0.07
_refine_diff_density_max 0.734
_refine_diff_density_min -0.651
_refine_diff_density_rms 0.076
_refine_ls_extinction_method none
_refine_ls_goodness_of_fit_ref 1.016
_refine_ls_hydrogen_treatment constr
_refine_ls_matrix_type full
_refine_ls_number_parameters 550
_refine_ls_number_reflns 7968
_refine_ls_number_restraints 0
_refine_ls_restrained_S_all 1.016
_refine_ls_R_factor_all 0.0535
_refine_ls_R_factor_gt 0.0361
_refine_ls_shift/su_max 0.001
_refine_ls_shift/su_mean 0.000
_refine_ls_structure_factor_coef Fsqd
_refine_ls_weighting_details 'calc w=1/[\s^2^(Fo^2^)+(0.0379P)^2^+1.8478P] where P=(Fo^2^+2Fc^2^)/3'
_refine_ls_weighting_scheme calc
_refine_ls_wR_factor_gt 0.0815
_refine_ls_wR_factor_ref 0.0899
_reflns_number_gt 6463
_reflns_number_total 7968
_reflns_threshold_expression >2sigma(I)
_cod_data_source_file c3dt51440d.txt
_cod_data_source_block platon
_cod_depositor_comments
;
The following automatic conversions were performed:

'_symmetry_cell_setting' value 'Triclinic' changed to 'triclinic'
according to /home/saulius/struct/CIF-dictionaries/cif_core.dic
dictionary named 'cif_core.dic' version 2.4.2 from
2011-04-26.

'_exptl_absorpt_correction_type' value 'Multi-scan'
changed to 'multi-scan' according to
/home/saulius/struct/CIF-dictionaries/cif_core.dic dictionary named
'cif_core.dic' version 2.4.2 from 2011-04-26.

Automatic conversion script
Id: cif_fix_values 1891 2012-01-12 08:04:46Z andrius 
;
_cod_original_cell_volume 2278.94(15)
_cod_original_sg_symbol_H-M P-1
_cod_database_code 7023539

loop_
_symmetry_equiv_pos_as_xyz
'x, y, z'
'-x, -y, -z'

loop_
_atom_site_label
_atom_site_type_symbol
_atom_site_fract_x
_atom_site_fract_y
_atom_site_fract_z
_atom_site_U_iso_or_equiv
_atom_site_adp_type
_atom_site_occupancy
_atom_site_symmetry_multiplicity
_atom_site_calc_flag
_atom_site_refinement_flags
C21C C 0.30302(19) 0.32930(11) 0.73092(14) 0.0244(7) Uani 1 1 d G
C22C C 0.23202(19) 0.24279(14) 0.66694(13) 0.0388(9) Uani 1 1 d G
H22C H 0.1704 0.2408 0.6136 0.047 Uiso 1 1 calc R
C23C C 0.2532(2) 0.15933(11) 0.68272(16) 0.0561(12) Uani 1 1 d G
H23C H 0.2057 0.1015 0.6399 0.067 Uiso 1 1 calc R
C24C C 0.3453(3) 0.16238(14) 0.76248(19) 0.0638(14) Uani 1 1 d G
H24C H 0.3595 0.1065 0.7730 0.077 Uiso 1 1 calc R
C25C C 0.4164(2) 0.24889(19) 0.82646(16) 0.0504(11) Uani 1 1 d G
H25C H 0.4780 0.2509 0.8798 0.061 Uiso 1 1 calc R
C26C C 0.39519(18) 0.33235(14) 0.81068(13) 0.0345(8) Uani 1 1 d G
H26C H 0.4427 0.3902 0.8535 0.041 Uiso 1 1 calc R
Rh1 Rh 0.77794(2) 0.141106(16) 0.686869(16) 0.02000(8) Uani 1 1 d .
N1 N 0.8287(2) 0.28308(16) 0.91052(16) 0.0203(5) Uani 1 1 d .
C2 C 0.7724(3) 0.2557(2) 0.8132(2) 0.0205(6) Uani 1 1 d .
N3 N 0.7095(2) 0.33110(17) 0.81191(16) 0.0228(6) Uani 1 1 d .
C4 C 0.7248(3) 0.4030(2) 0.9045(2) 0.0259(7) Uani 1 1 d .
H4 H 0.6896 0.4608 0.9206 0.031 Uiso 1 1 calc R
C5 C 0.8003(3) 0.3733(2) 0.9667(2) 0.0255(7) Uani 1 1 d .
H5 H 0.8282 0.4067 1.0344 0.031 Uiso 1 1 calc R
C1A C 0.6319(3) 0.3346(2) 0.7220(2) 0.0298(7) Uani 1 1 d .
H1A1 H 0.6025 0.3976 0.7373 0.036 Uiso 1 1 calc R
H1A2 H 0.5597 0.2871 0.6973 0.036 Uiso 1 1 calc R
N1' N 0.7805(2) 0.30678(17) 0.52399(18) 0.0280(6) Uani 1 1 d .
N2' N 0.8215(2) 0.23577(17) 0.54938(18) 0.0270(6) Uani 1 1 d .
N3' N 0.7727(2) 0.24096(17) 0.62289(16) 0.0230(6) Uani 1 1 d .
C4' C 0.7026(3) 0.3155(2) 0.6446(2) 0.0226(6) Uani 1 1 d .
C5' C 0.7072(3) 0.3574(2) 0.5803(2) 0.0306(7) Uani 1 1 d .
H5' H 0.6678 0.4100 0.5765 0.037 Uiso 1 1 calc R
C6 C 0.9154(3) 0.23118(19) 0.95217(19) 0.0200(6) Uani 1 1 d .
C7 C 0.8765(3) 0.1845(2) 1.00592(19) 0.0228(7) Uani 1 1 d .
C8 C 0.9654(3) 0.1396(2) 1.0495(2) 0.0289(7) Uani 1 1 d .
H8 H 0.9419 0.1083 1.0860 0.035 Uiso 1 1 calc R
C9 C 1.0863(3) 0.1401(2) 1.0402(2) 0.0276(7) Uani 1 1 d .
C10 C 1.1196(3) 0.1849(2) 0.9834(2) 0.0274(7) Uani 1 1 d .
H10 H 1.2002 0.1830 0.9742 0.033 Uiso 1 1 calc R
C11 C 1.0368(3) 0.2324(2) 0.9398(2) 0.0241(7) Uani 1 1 d .
C12 C 0.7452(3) 0.1828(2) 1.0179(2) 0.0343(8) Uani 1 1 d .
H12A H 0.7334 0.1401 1.0491 0.052 Uiso 1 1 calc R
H12B H 0.6879 0.1608 0.9545 0.052 Uiso 1 1 calc R
H12C H 0.7303 0.2465 1.0578 0.052 Uiso 1 1 calc R
C13 C 1.1829(3) 0.0962(2) 1.0932(3) 0.0423(9) Uani 1 1 d .
H13A H 1.2359 0.0638 1.0511 0.063 Uiso 1 1 calc R
H13B H 1.1418 0.0510 1.1102 0.063 Uiso 1 1 calc R
H13C H 1.2323 0.1462 1.1520 0.063 Uiso 1 1 calc R
C14 C 1.0763(3) 0.2834(2) 0.8824(2) 0.0356(8) Uani 1 1 d .
H14A H 1.1645 0.2832 0.8885 0.053 Uiso 1 1 calc R
H14B H 1.0565 0.3487 0.9075 0.053 Uiso 1 1 calc R
H14C H 1.0332 0.2513 0.8145 0.053 Uiso 1 1 calc R
C6' C 0.8128(3) 0.3161(2) 0.4383(2) 0.0340(8) Uani 1 1 d .
H6'1 H 0.9027 0.3205 0.4474 0.041 Uiso 1 1 calc R
H6'2 H 0.7851 0.3749 0.4336 0.041 Uiso 1 1 calc R
C7' C 0.7534(3) 0.2316(2) 0.3445(2) 0.0285(7) Uani 1 1 d .
C8' C 0.8160(3) 0.1516(2) 0.3111(2) 0.0382(8) Uani 1 1 d .
H8' H 0.8967 0.1520 0.3455 0.046 Uiso 1 1 calc R
C9' C 0.7615(4) 0.0712(3) 0.2281(2) 0.0438(9) Uani 1 1 d .
H9' H 0.8061 0.0186 0.2071 0.053 Uiso 1 1 calc R
C10' C 0.6419(3) 0.0678(3) 0.1758(2) 0.0390(9) Uani 1 1 d .
C11' C 0.5796(3) 0.1480(3) 0.2076(3) 0.0456(9) Uani 1 1 d .
H11' H 0.4993 0.1475 0.1724 0.055 Uiso 1 1 calc R
C12' C 0.6334(3) 0.2287(3) 0.2901(3) 0.0431(9) Uani 1 1 d .
H12' H 0.5893 0.2819 0.3098 0.052 Uiso 1 1 calc R
N4' N 0.5878(3) -0.0136(2) 0.0903(2) 0.0586(9) Uani 1 1 d .
H4'1 H 0.6294 -0.0620 0.0701 0.070 Uiso 1 1 calc R
H4'2 H 0.5130 -0.0152 0.0580 0.070 Uiso 1 1 calc R
C1B C 0.8147(3) 0.0347(2) 0.7477(2) 0.0257(7) Uani 1 1 d .
H1B H 0.8652 0.0835 0.8027 0.031 Uiso 1 1 calc R
C2B C 0.6878(3) 0.0429(2) 0.7281(2) 0.0251(7) Uani 1 1 d .
H2B H 0.6594 0.0944 0.7732 0.030 Uiso 1 1 calc R
C3B C 0.5919(3) -0.0253(2) 0.6391(2) 0.0313(7) Uani 1 1 d .
H3B1 H 0.5167 0.0059 0.6315 0.038 Uiso 1 1 calc R
H3B2 H 0.5709 -0.0819 0.6502 0.038 Uiso 1 1 calc R
C4B C 0.6360(3) -0.0572(2) 0.5438(2) 0.0300(7) Uani 1 1 d .
H4B1 H 0.6825 -0.1121 0.5376 0.036 Uiso 1 1 calc R
H4B2 H 0.5639 -0.0774 0.4884 0.036 Uiso 1 1 calc R
C5B C 0.7170(3) 0.0218(2) 0.5400(2) 0.0267(7) Uani 1 1 d .
H5B H 0.6772 0.0651 0.5172 0.032 Uiso 1 1 calc R
C6B C 0.8448(3) 0.0346(2) 0.5678(2) 0.0254(7) Uani 1 1 d .
H6B H 0.8847 0.0849 0.5604 0.030 Uiso 1 1 calc R
C7B C 0.9257(3) -0.0259(2) 0.6092(2) 0.0326(8) Uani 1 1 d .
H7B1 H 1.0094 0.0072 0.6381 0.039 Uiso 1 1 calc R
H7B2 H 0.9301 -0.0864 0.5560 0.039 Uiso 1 1 calc R
C8B C 0.8775(3) -0.0470(2) 0.6871(2) 0.0295(7) Uani 1 1 d .
H8B1 H 0.8187 -0.1047 0.6549 0.035 Uiso 1 1 calc R
H8B2 H 0.9469 -0.0595 0.7306 0.035 Uiso 1 1 calc R
B1C B 0.2806(3) 0.4267(2) 0.7029(2) 0.0211(7) Uani 1 1 d .
C11C C 0.1657(3) 0.4813(2) 0.74413(19) 0.0215(6) Uani 1 1 d .
C12C C 0.1542(3) 0.5777(2) 0.7594(2) 0.0240(7) Uani 1 1 d .
H12D H 0.2167 0.6119 0.7494 0.029 Uiso 1 1 calc R
C13C C 0.0547(3) 0.6243(2) 0.7887(2) 0.0324(8) Uani 1 1 d .
H13D H 0.0498 0.6879 0.7963 0.039 Uiso 1 1 calc R
C14C C -0.0374(3) 0.5764(3) 0.8068(2) 0.0383(9) Uani 1 1 d .
H14D H -0.1038 0.6079 0.8282 0.046 Uiso 1 1 calc R
C15C C -0.0307(3) 0.4817(3) 0.7930(2) 0.0390(9) Uani 1 1 d .
H15C H -0.0925 0.4488 0.8052 0.047 Uiso 1 1 calc R
C16C C 0.0685(3) 0.4353(2) 0.7610(2) 0.0291(7) Uani 1 1 d .
H16C H 0.0702 0.3706 0.7503 0.035 Uiso 1 1 calc R
C31C C 0.4060(3) 0.5051(2) 0.7498(2) 0.0233(7) Uani 1 1 d .
C32C C 0.4480(3) 0.5580(2) 0.8513(2) 0.0388(8) Uani 1 1 d .
H32C H 0.4020 0.5496 0.8926 0.047 Uiso 1 1 calc R
C33C C 0.5558(4) 0.6225(3) 0.8928(3) 0.0553(11) Uani 1 1 d .
H33C H 0.5815 0.6552 0.9607 0.066 Uiso 1 1 calc R
C34C C 0.6249(3) 0.6384(3) 0.8334(3) 0.0528(11) Uani 1 1 d .
H34C H 0.6971 0.6813 0.8608 0.063 Uiso 1 1 calc R
C35C C 0.5851(3) 0.5899(2) 0.7340(3) 0.0455(10) Uani 1 1 d .
H35C H 0.6302 0.6002 0.6931 0.055 Uiso 1 1 calc R
C36C C 0.4775(3) 0.5253(2) 0.6933(2) 0.0295(7) Uani 1 1 d .
H36C H 0.4520 0.4941 0.6252 0.035 Uiso 1 1 calc R
C41C C 0.2477(3) 0.38950(19) 0.5823(2) 0.0201(6) Uani 1 1 d .
C42C C 0.3198(3) 0.3265(2) 0.5260(2) 0.0245(7) Uani 1 1 d .
H42C H 0.3855 0.3039 0.5579 0.029 Uiso 1 1 calc R
C43C C 0.2976(3) 0.2963(2) 0.4250(2) 0.0276(7) Uani 1 1 d .
H43C H 0.3481 0.2546 0.3907 0.033 Uiso 1 1 calc R
C44C C 0.1999(3) 0.3284(2) 0.3752(2) 0.0305(8) Uani 1 1 d .
H44C H 0.1831 0.3075 0.3072 0.037 Uiso 1 1 calc R
C45C C 0.1284(3) 0.3915(2) 0.4281(2) 0.0314(8) Uani 1 1 d .
H45C H 0.0640 0.4149 0.3958 0.038 Uiso 1 1 calc R
C46C C 0.1516(3) 0.4207(2) 0.5292(2) 0.0257(7) Uani 1 1 d .
H46C H 0.1011 0.4629 0.5629 0.031 Uiso 1 1 calc R

loop_
_atom_site_aniso_label
_atom_site_aniso_U_11
_atom_site_aniso_U_22
_atom_site_aniso_U_33
_atom_site_aniso_U_23
_atom_site_aniso_U_13
_atom_site_aniso_U_12
C21C 0.0278(17) 0.0292(17) 0.0221(15) 0.0114(13) 0.0152(13) 0.0081(13)
C22C 0.068(3) 0.0263(18) 0.0248(16) 0.0099(14) 0.0181(17) 0.0021(17)
C23C 0.113(4) 0.028(2) 0.041(2) 0.0155(18) 0.046(2) 0.008(2)
C24C 0.109(4) 0.055(3) 0.081(3) 0.056(3) 0.073(3) 0.052(3)
C25C 0.050(2) 0.078(3) 0.061(3) 0.056(2) 0.034(2) 0.035(2)
C26C 0.0319(19) 0.049(2) 0.0374(19) 0.0286(17) 0.0154(15) 0.0125(16)
Rh1 0.02260(14) 0.01946(13) 0.01685(12) 0.00663(9) 0.00368(9) 0.00329(9)
N1 0.0193(13) 0.0229(13) 0.0171(12) 0.0074(10) 0.0022(10) 0.0033(10)
C2 0.0186(16) 0.0240(16) 0.0205(15) 0.0116(13) 0.0028(12) 0.0026(13)
N3 0.0220(14) 0.0271(14) 0.0198(12) 0.0105(11) 0.0034(10) 0.0079(11)
C4 0.0261(17) 0.0250(16) 0.0265(16) 0.0068(14) 0.0120(13) 0.0108(13)
C5 0.0283(18) 0.0235(16) 0.0218(15) 0.0048(13) 0.0081(13) 0.0057(13)
C1A 0.0279(18) 0.043(2) 0.0285(17) 0.0224(15) 0.0094(14) 0.0192(15)
N1' 0.0375(16) 0.0240(14) 0.0282(14) 0.0129(12) 0.0141(12) 0.0070(12)
N2' 0.0317(15) 0.0262(14) 0.0269(14) 0.0120(12) 0.0116(12) 0.0058(12)
N3' 0.0261(14) 0.0256(14) 0.0198(12) 0.0108(11) 0.0072(11) 0.0037(11)
C4' 0.0222(16) 0.0246(16) 0.0224(15) 0.0101(13) 0.0061(13) 0.0091(13)
C5' 0.039(2) 0.0275(17) 0.0293(17) 0.0134(15) 0.0127(15) 0.0129(15)
C6 0.0235(17) 0.0175(15) 0.0130(13) 0.0024(11) -0.0006(12) 0.0029(12)
C7 0.0253(17) 0.0226(16) 0.0149(14) 0.0034(12) 0.0016(12) -0.0020(13)
C8 0.041(2) 0.0225(16) 0.0204(15) 0.0091(13) 0.0012(14) -0.0036(14)
C9 0.0325(19) 0.0180(15) 0.0236(16) 0.0054(13) -0.0052(14) 0.0017(13)
C10 0.0257(18) 0.0228(16) 0.0257(16) 0.0042(13) 0.0005(13) 0.0035(13)
C11 0.0254(17) 0.0223(16) 0.0207(15) 0.0060(13) 0.0026(13) 0.0016(13)
C12 0.035(2) 0.040(2) 0.0285(17) 0.0143(15) 0.0074(15) -0.0031(16)
C13 0.049(2) 0.0332(19) 0.038(2) 0.0163(16) -0.0072(17) 0.0074(17)
C14 0.0265(19) 0.046(2) 0.043(2) 0.0259(17) 0.0100(15) 0.0080(15)
C6' 0.047(2) 0.0297(18) 0.0359(18) 0.0197(15) 0.0196(16) 0.0063(16)
C7' 0.037(2) 0.0302(18) 0.0304(17) 0.0210(15) 0.0151(15) 0.0087(15)
C8' 0.036(2) 0.043(2) 0.0335(18) 0.0147(17) 0.0043(16) 0.0168(17)
C9' 0.057(3) 0.040(2) 0.0329(19) 0.0136(17) 0.0082(18) 0.0215(18)
C10' 0.047(2) 0.045(2) 0.0309(18) 0.0243(17) 0.0040(17) -0.0015(18)
C11' 0.028(2) 0.064(3) 0.047(2) 0.029(2) 0.0023(17) 0.0086(19)
C12' 0.040(2) 0.050(2) 0.055(2) 0.032(2) 0.0221(19) 0.0249(18)
N4' 0.071(2) 0.059(2) 0.0346(17) 0.0165(16) -0.0057(16) -0.0045(18)
C1B 0.037(2) 0.0188(16) 0.0190(15) 0.0080(13) 0.0020(13) 0.0005(14)
C2B 0.0314(19) 0.0207(16) 0.0266(16) 0.0107(13) 0.0113(14) 0.0058(13)
C3B 0.0283(18) 0.0275(17) 0.0361(18) 0.0128(15) 0.0039(14) -0.0011(14)
C4B 0.0293(18) 0.0262(17) 0.0254(16) 0.0057(14) -0.0030(14) 0.0013(14)
C5B 0.0316(19) 0.0238(16) 0.0210(15) 0.0075(13) 0.0016(13) 0.0061(14)
C6B 0.0285(18) 0.0231(16) 0.0242(15) 0.0077(13) 0.0089(13) 0.0059(13)
C7B 0.0316(19) 0.0298(18) 0.0330(18) 0.0076(15) 0.0098(15) 0.0123(14)
C8B 0.0311(19) 0.0216(16) 0.0318(17) 0.0098(14) 0.0010(14) 0.0062(14)
B1C 0.0225(19) 0.0228(18) 0.0171(16) 0.0073(14) 0.0042(14) 0.0006(14)
C11C 0.0223(16) 0.0259(16) 0.0130(13) 0.0074(12) -0.0012(12) -0.0008(13)
C12C 0.0245(17) 0.0254(16) 0.0177(14) 0.0063(13) 0.0008(12) 0.0027(13)
C13C 0.038(2) 0.0340(19) 0.0153(15) 0.0026(14) 0.0002(14) 0.0129(16)
C14C 0.0262(19) 0.063(3) 0.0194(16) 0.0095(16) 0.0046(14) 0.0174(17)
C15C 0.0236(19) 0.066(3) 0.0270(17) 0.0176(17) 0.0063(14) -0.0026(17)
C16C 0.0294(18) 0.0335(18) 0.0242(16) 0.0117(14) 0.0065(14) -0.0010(15)
C31C 0.0187(16) 0.0177(15) 0.0286(16) 0.0065(13) 0.0009(13) 0.0064(12)
C32C 0.0274(19) 0.040(2) 0.0340(18) 0.0011(16) 0.0030(15) 0.0055(16)
C33C 0.037(2) 0.040(2) 0.052(2) -0.0123(19) -0.0047(19) 0.0019(18)
C34C 0.023(2) 0.027(2) 0.082(3) -0.002(2) 0.005(2) -0.0032(16)
C35C 0.031(2) 0.0270(19) 0.077(3) 0.016(2) 0.0199(19) 0.0028(16)
C36C 0.0267(18) 0.0201(16) 0.0421(19) 0.0118(14) 0.0100(15) 0.0041(13)
C41C 0.0215(16) 0.0188(15) 0.0224(15) 0.0106(12) 0.0060(12) -0.0001(12)
C42C 0.0248(17) 0.0261(16) 0.0262(16) 0.0141(13) 0.0061(13) 0.0040(13)
C43C 0.0357(19) 0.0244(16) 0.0244(16) 0.0076(13) 0.0147(14) 0.0054(14)
C44C 0.040(2) 0.0327(18) 0.0184(15) 0.0096(14) 0.0074(14) -0.0014(15)
C45C 0.0306(19) 0.042(2) 0.0227(16) 0.0153(15) 0.0030(14) 0.0061(15)
C46C 0.0259(17) 0.0292(17) 0.0225(15) 0.0099(13) 0.0077(13) 0.0050(13)

loop_
_atom_type_symbol
_atom_type_description
_atom_type_scat_dispersion_real
_atom_type_scat_dispersion_imag
_atom_type_scat_source
C C 0.0033 0.0016 'International Tables Vol C Tables 4.2.6.8 and 6.1.1.4'
Rh Rh -1.1178 0.9187 'International Tables Vol C Tables 4.2.6.8 and 6.1.1.4'
N N 0.0061 0.0033 'International Tables Vol C Tables 4.2.6.8 and 6.1.1.4'
B B 0.0013 0.0007 'International Tables Vol C Tables 4.2.6.8 and 6.1.1.4'
H H 0.0000 0.0000 'International Tables Vol C Tables 4.2.6.8 and 6.1.1.4'

loop_
_geom_angle_atom_site_label_1
_geom_angle_atom_site_label_2
_geom_angle_atom_site_label_3
_geom_angle
C22C C21C C26C 120.0
C22C C21C B1C 117.77(16)
C26C C21C B1C 122.06(16)
C21C C22C C23C 120.0
C21C C22C H22C 120.0
C23C C22C H22C 120.0
C22C C23C C24C 120.0
C22C C23C H23C 120.0
C24C C23C H23C 120.0
C25C C24C C23C 120.0
C25C C24C H24C 120.0
C23C C24C H24C 120.0
C26C C25C C24C 120.0
C26C C25C H25C 120.0
C24C C25C H25C 120.0
C25C C26C C21C 120.0
C25C C26C H26C 120.0
C21C C26C H26C 120.0
C2 Rh1 N3' 85.87(10)
C2 Rh1 C2B 92.50(11)
N3' Rh1 C2B 151.47(11)
C2 Rh1 C1B 98.37(11)
N3' Rh1 C1B 170.11(11)
C2B Rh1 C1B 37.79(11)
C2 Rh1 C6B 162.34(11)
N3' Rh1 C6B 91.99(10)
C2B Rh1 C6B 97.60(12)
C1B Rh1 C6B 81.25(11)
C2 Rh1 C5B 160.93(11)
N3' Rh1 C5B 90.68(10)
C2B Rh1 C5B 81.64(11)
C1B Rh1 C5B 88.11(11)
C6B Rh1 C5B 36.34(11)
C2 N1 C5 111.4(2)
C2 N1 C6 126.2(2)
C5 N1 C6 122.3(2)
N3 C2 N1 103.2(2)
N3 C2 Rh1 121.90(19)
N1 C2 Rh1 134.7(2)
C2 N3 C4 112.2(2)
C2 N3 C1A 123.5(2)
C4 N3 C1A 124.2(2)
C5 C4 N3 106.6(3)
C5 C4 H4 126.7
N3 C4 H4 126.7
C4 C5 N1 106.6(3)
C4 C5 H5 126.7
N1 C5 H5 126.7
N3 C1A C4' 111.5(2)
N3 C1A H1A1 109.3
C4' C1A H1A1 109.3
N3 C1A H1A2 109.3
C4' C1A H1A2 109.3
H1A1 C1A H1A2 108.0
N2' N1' C5' 111.6(2)
N2' N1' C6' 118.9(3)
C5' N1' C6' 129.3(3)
N3' N2' N1' 105.9(2)
N2' N3' C4' 110.0(2)
N2' N3' Rh1 126.75(19)
C4' N3' Rh1 122.72(19)
N3' C4' C5' 107.1(3)
N3' C4' C1A 121.0(2)
C5' C4' C1A 131.8(3)
N1' C5' C4' 105.4(3)
N1' C5' H5' 127.3
C4' C5' H5' 127.3
C7 C6 C11 122.4(3)
C7 C6 N1 119.1(3)
C11 C6 N1 118.5(2)
C6 C7 C8 117.1(3)
C6 C7 C12 121.9(3)
C8 C7 C12 121.0(3)
C9 C8 C7 122.4(3)
C9 C8 H8 118.8
C7 C8 H8 118.8
C8 C9 C10 118.3(3)
C8 C9 C13 121.4(3)
C10 C9 C13 120.3(3)
C11 C10 C9 122.3(3)
C11 C10 H10 118.9
C9 C10 H10 118.9
C10 C11 C6 117.5(3)
C10 C11 C14 121.3(3)
C6 C11 C14 121.3(3)
C7 C12 H12A 109.5
C7 C12 H12B 109.5
H12A C12 H12B 109.5
C7 C12 H12C 109.5
H12A C12 H12C 109.5
H12B C12 H12C 109.5
C9 C13 H13A 109.5
C9 C13 H13B 109.5
H13A C13 H13B 109.5
C9 C13 H13C 109.5
H13A C13 H13C 109.5
H13B C13 H13C 109.5
C11 C14 H14A 109.5
C11 C14 H14B 109.5
H14A C14 H14B 109.5
C11 C14 H14C 109.5
H14A C14 H14C 109.5
H14B C14 H14C 109.5
N1' C6' C7' 111.2(2)
N1' C6' H6'1 109.4
C7' C6' H6'1 109.4
N1' C6' H6'2 109.4
C7' C6' H6'2 109.4
H6'1 C6' H6'2 108.0
C8' C7' C12' 117.5(3)
C8' C7' C6' 120.1(3)
C12' C7' C6' 122.3(3)
C9' C8' C7' 121.5(3)
C9' C8' H8' 119.3
C7' C8' H8' 119.3
C10' C9' C8' 120.9(3)
C10' C9' H9' 119.6
C8' C9' H9' 119.6
C9' C10' C11' 118.0(3)
C9' C10' N4' 120.6(4)
C11' C10' N4' 121.3(3)
C12' C11' C10' 121.5(3)
C12' C11' H11' 119.3
C10' C11' H11' 119.3
C11' C12' C7' 120.6(3)
C11' C12' H12' 119.7
C7' C12' H12' 119.7
C10' N4' H4'1 120.0
C10' N4' H4'2 120.0
H4'1 N4' H4'2 120.0
C2B C1B C8B 125.4(3)
C2B C1B Rh1 70.31(16)
C8B C1B Rh1 112.86(19)
C2B C1B H1B 117.3
C8B C1B H1B 117.3
Rh1 C1B H1B 86.8
C1B C2B C3B 125.2(3)
C1B C2B Rh1 71.90(17)
C3B C2B Rh1 108.63(19)
C1B C2B H2B 117.4
C3B C2B H2B 117.4
Rh1 C2B H2B 89.5
C2B C3B C4B 113.5(3)
C2B C3B H3B1 108.9
C4B C3B H3B1 108.9
C2B C3B H3B2 108.9
C4B C3B H3B2 108.9
H3B1 C3B H3B2 107.7
C5B C4B C3B 112.5(2)
C5B C4B H4B1 109.1
C3B C4B H4B1 109.1
C5B C4B H4B2 109.1
C3B C4B H4B2 109.1
H4B1 C4B H4B2 107.8
C6B C5B C4B 125.1(3)
C6B C5B Rh1 70.80(17)
C4B C5B Rh1 110.81(19)
C6B C5B H5B 117.5
C4B C5B H5B 117.5
Rh1 C5B H5B 88.4
C5B C6B C7B 125.4(3)
C5B C6B Rh1 72.86(18)
C7B C6B Rh1 108.32(19)
C5B C6B H6B 117.3
C7B C6B H6B 117.3
Rh1 C6B H6B 88.8
C6B C7B C8B 113.0(3)
C6B C7B H7B1 109.0
C8B C7B H7B1 109.0
C6B C7B H7B2 109.0
C8B C7B H7B2 109.0
H7B1 C7B H7B2 107.8
C1B C8B C7B 112.9(2)
C1B C8B H8B1 109.0
C7B C8B H8B1 109.0
C1B C8B H8B2 109.0
C7B C8B H8B2 109.0
H8B1 C8B H8B2 107.8
C11C B1C C31C 108.0(2)
C11C B1C C41C 109.3(2)
C31C B1C C41C 108.4(2)
C11C B1C C21C 111.2(2)
C31C B1C C21C 111.8(2)
C41C B1C C21C 108.1(2)
C16C C11C C12C 114.9(3)
C16C C11C B1C 123.3(3)
C12C C11C B1C 121.7(3)
C13C C12C C11C 123.1(3)
C13C C12C H12D 118.5
C11C C12C H12D 118.5
C14C C13C C12C 119.8(3)
C14C C13C H13D 120.1
C12C C13C H13D 120.1
C15C C14C C13C 119.5(3)
C15C C14C H14D 120.3
C13C C14C H14D 120.3
C14C C15C C16C 119.8(3)
C14C C15C H15C 120.1
C16C C15C H15C 120.1
C15C C16C C11C 122.8(3)
C15C C16C H16C 118.6
C11C C16C H16C 118.6
C36C C31C C32C 114.8(3)
C36C C31C B1C 123.6(3)
C32C C31C B1C 121.5(3)
C33C C32C C31C 122.5(4)
C33C C32C H32C 118.7
C31C C32C H32C 118.7
C34C C33C C32C 120.3(4)
C34C C33C H33C 119.9
C32C C33C H33C 119.9
C35C C34C C33C 118.8(3)
C35C C34C H34C 120.6
C33C C34C H34C 120.6
C34C C35C C36C 120.5(4)
C34C C35C H35C 119.8
C36C C35C H35C 119.8
C35C C36C C31C 123.0(3)
C35C C36C H36C 118.5
C31C C36C H36C 118.5
C46C C41C C42C 115.0(3)
C46C C41C B1C 123.5(3)
C42C C41C B1C 121.4(3)
C43C C42C C41C 123.0(3)
C43C C42C H42C 118.5
C41C C42C H42C 118.5
C42C C43C C44C 119.9(3)
C42C C43C H43C 120.1
C44C C43C H43C 120.1
C45C C44C C43C 118.8(3)
C45C C44C H44C 120.6
C43C C44C H44C 120.6
C44C C45C C46C 120.6(3)
C44C C45C H45C 119.7
C46C C45C H45C 119.7
C45C C46C C41C 122.7(3)
C45C C46C H46C 118.7
C41C C46C H46C 118.7

loop_
_geom_bond_atom_site_label_1
_geom_bond_atom_site_label_2
_geom_bond_distance
C21C C22C 1.3900
C21C C26C 1.3900
C21C B1C 1.695(4)
C22C C23C 1.3900
C22C H22C 0.9300
C23C C24C 1.3900
C23C H23C 0.9300
C24C C25C 1.3900
C24C H24C 0.9300
C25C C26C 1.3900
C25C H25C 0.9300
C26C H26C 0.9300
Rh1 C2 2.045(3)
Rh1 N3' 2.087(2)
Rh1 C2B 2.132(3)
Rh1 C1B 2.153(3)
Rh1 C6B 2.186(3)
Rh1 C5B 2.212(3)
N1 C2 1.366(3)
N1 C5 1.387(4)
N1 C6 1.445(3)
C2 N3 1.351(4)
N3 C4 1.379(4)
N3 C1A 1.469(3)
C4 C5 1.339(4)
C4 H4 0.9300
C5 H5 0.9300
C1A C4' 1.490(4)
C1A H1A1 0.9700
C1A H1A2 0.9700
N1' N2' 1.332(3)
N1' C5' 1.337(4)
N1' C6' 1.479(4)
N2' N3' 1.319(3)
N3' C4' 1.354(4)
C4' C5' 1.364(4)
C5' H5' 0.9300
C6 C7 1.395(4)
C6 C11 1.395(4)
C7 C8 1.398(4)
C7 C12 1.503(4)
C8 C9 1.373(5)
C8 H8 0.9300
C9 C10 1.389(4)
C9 C13 1.516(4)
C10 C11 1.387(4)
C10 H10 0.9300
C11 C14 1.491(4)
C12 H12A 0.9600
C12 H12B 0.9600
C12 H12C 0.9600
C13 H13A 0.9600
C13 H13B 0.9600
C13 H13C 0.9600
C14 H14A 0.9600
C14 H14B 0.9600
C14 H14C 0.9600
C6' C7' 1.503(4)
C6' H6'1 0.9700
C6' H6'2 0.9700
C7' C8' 1.381(4)
C7' C12' 1.393(5)
C8' C9' 1.378(5)
C8' H8' 0.9300
C9' C10' 1.376(5)
C9' H9' 0.9300
C10' C11' 1.378(5)
C10' N4' 1.404(4)
C11' C12' 1.376(5)
C11' H11' 0.9300
C12' H12' 0.9300
N4' H4'1 0.8600
N4' H4'2 0.8600
C1B C2B 1.388(4)
C1B C8B 1.511(4)
C1B H1B 0.9300
C2B C3B 1.512(4)
C2B H2B 0.9300
C3B C4B 1.530(4)
C3B H3B1 0.9700
C3B H3B2 0.9700
C4B C5B 1.509(4)
C4B H4B1 0.9700
C4B H4B2 0.9700
C5B C6B 1.372(4)
C5B H5B 0.9300
C6B C7B 1.505(4)
C6B H6B 0.9300
C7B C8B 1.534(4)
C7B H7B1 0.9700
C7B H7B2 0.9700
C8B H8B1 0.9700
C8B H8B2 0.9700
B1C C11C 1.632(5)
B1C C31C 1.646(4)
B1C C41C 1.648(4)
C11C C16C 1.393(4)
C11C C12C 1.400(4)
C12C C13C 1.378(4)
C12C H12D 0.9300
C13C C14C 1.375(5)
C13C H13D 0.9300
C14C C15C 1.373(5)
C14C H14D 0.9300
C15C C16C 1.388(5)
C15C H15C 0.9300
C16C H16C 0.9300
C31C C36C 1.395(4)
C31C C32C 1.400(4)
C32C C33C 1.392(5)
C32C H32C 0.9300
C33C C34C 1.385(6)
C33C H33C 0.9300
C34C C35C 1.364(5)
C34C H34C 0.9300
C35C C36C 1.390(4)
C35C H35C 0.9300
C36C H36C 0.9300
C41C C46C 1.395(4)
C41C C42C 1.402(4)
C42C C43C 1.384(4)
C42C H42C 0.9300
C43C C44C 1.387(4)
C43C H43C 0.9300
C44C C45C 1.374(5)
C44C H44C 0.9300
C45C C46C 1.387(4)
C45C H45C 0.9300
C46C H46C 0.9300

loop_
_geom_torsion_atom_site_label_1
_geom_torsion_atom_site_label_2
_geom_torsion_atom_site_label_3
_geom_torsion_atom_site_label_4
_geom_torsion
C26C C21C C22C C23C 0.0
B1C C21C C22C C23C 175.4(2)
C21C C22C C23C C24C 0.0
C22C C23C C24C C25C 0.0
C23C C24C C25C C26C 0.0
C24C C25C C26C C21C 0.0
C22C C21C C26C C25C 0.0
B1C C21C C26C C25C -175.1(2)
C5 N1 C2 N3 -0.1(3)
C6 N1 C2 N3 -175.2(2)
C5 N1 C2 Rh1 174.9(2)
C6 N1 C2 Rh1 -0.2(4)
N3' Rh1 C2 N3 33.4(2)
C2B Rh1 C2 N3 -118.1(2)
C1B Rh1 C2 N3 -155.6(2)
C6B Rh1 C2 N3 117.0(4)
C5B Rh1 C2 N3 -46.7(4)
N3' Rh1 C2 N1 -140.9(3)
C2B Rh1 C2 N1 67.7(3)
C1B Rh1 C2 N1 30.1(3)
C6B Rh1 C2 N1 -57.3(5)
C5B Rh1 C2 N1 139.1(3)
N1 C2 N3 C4 -0.2(3)
Rh1 C2 N3 C4 -176.03(19)
N1 C2 N3 C1A -179.2(2)
Rh1 C2 N3 C1A 5.0(4)
C2 N3 C4 C5 0.5(3)
C1A N3 C4 C5 179.4(3)
N3 C4 C5 N1 -0.5(3)
C2 N1 C5 C4 0.4(3)
C6 N1 C5 C4 175.7(3)
C2 N3 C1A C4' -53.4(4)
C4 N3 C1A C4' 127.8(3)
C5' N1' N2' N3' 0.4(3)
C6' N1' N2' N3' -176.1(2)
N1' N2' N3' C4' -0.8(3)
N1' N2' N3' Rh1 171.25(18)
C2 Rh1 N3' N2' 150.5(2)
C2B Rh1 N3' N2' -121.9(3)
C1B Rh1 N3' N2' 34.6(7)
C6B Rh1 N3' N2' -12.0(2)
C5B Rh1 N3' N2' -48.3(2)
C2 Rh1 N3' C4' -38.4(2)
C2B Rh1 N3' C4' 49.2(3)
C1B Rh1 N3' C4' -154.3(5)
C6B Rh1 N3' C4' 159.2(2)
C5B Rh1 N3' C4' 122.8(2)
N2' N3' C4' C5' 0.9(3)
Rh1 N3' C4' C5' -171.55(19)
N2' N3' C4' C1A 177.1(3)
Rh1 N3' C4' C1A 4.6(4)
N3 C1A C4' N3' 46.7(4)
N3 C1A C4' C5' -138.2(3)
N2' N1' C5' C4' 0.1(3)
C6' N1' C5' C4' 176.1(3)
N3' C4' C5' N1' -0.6(3)
C1A C4' C5' N1' -176.2(3)
C2 N1 C6 C7 -107.9(3)
C5 N1 C6 C7 77.5(3)
C2 N1 C6 C11 74.2(4)
C5 N1 C6 C11 -100.4(3)
C11 C6 C7 C8 1.3(4)
N1 C6 C7 C8 -176.6(2)
C11 C6 C7 C12 -179.4(3)
N1 C6 C7 C12 2.8(4)
C6 C7 C8 C9 -0.4(4)
C12 C7 C8 C9 -179.7(3)
C7 C8 C9 C10 -1.7(4)
C7 C8 C9 C13 176.2(3)
C8 C9 C10 C11 2.9(4)
C13 C9 C10 C11 -175.0(3)
C9 C10 C11 C6 -2.1(4)
C9 C10 C11 C14 177.4(3)
C7 C6 C11 C10 -0.1(4)
N1 C6 C11 C10 177.8(2)
C7 C6 C11 C14 -179.6(3)
N1 C6 C11 C14 -1.8(4)
N2' N1' C6' C7' 65.7(4)
C5' N1' C6' C7' -110.1(4)
N1' C6' C7' C8' -90.7(4)
N1' C6' C7' C12' 87.0(4)
C12' C7' C8' C9' -1.0(5)
C6' C7' C8' C9' 176.8(3)
C7' C8' C9' C10' -0.4(5)
C8' C9' C10' C11' 1.6(5)
C8' C9' C10' N4' 178.8(3)
C9' C10' C11' C12' -1.3(5)
N4' C10' C11' C12' -178.5(3)
C10' C11' C12' C7' -0.2(5)
C8' C7' C12' C11' 1.3(5)
C6' C7' C12' C11' -176.4(3)
C2 Rh1 C1B C2B 83.22(18)
N3' Rh1 C1B C2B -161.9(5)
C6B Rh1 C1B C2B -114.63(19)
C5B Rh1 C1B C2B -78.76(18)
C2 Rh1 C1B C8B -155.7(2)
N3' Rh1 C1B C8B -40.8(7)
C2B Rh1 C1B C8B 121.1(3)
C6B Rh1 C1B C8B 6.5(2)
C5B Rh1 C1B C8B 42.3(2)
C8B C1B C2B C3B -4.2(5)
Rh1 C1B C2B C3B 100.4(3)
C8B C1B C2B Rh1 -104.6(3)
C2 Rh1 C2B C1B -100.47(18)
N3' Rh1 C2B C1B 173.58(19)
C6B Rh1 C2B C1B 65.01(18)
C5B Rh1 C2B C1B 97.77(18)
C2 Rh1 C2B C3B 137.5(2)
N3' Rh1 C2B C3B 51.6(3)
C1B Rh1 C2B C3B -122.0(3)
C6B Rh1 C2B C3B -57.0(2)
C5B Rh1 C2B C3B -24.2(2)
C1B C2B C3B C4B -40.9(4)
Rh1 C2B C3B C4B 39.7(3)
C2B C3B C4B C5B -35.7(4)
C3B C4B C5B C6B 94.2(4)
C3B C4B C5B Rh1 13.6(3)
C2 Rh1 C5B C6B 171.7(3)
N3' Rh1 C5B C6B 92.43(18)
C2B Rh1 C5B C6B -115.16(19)
C1B Rh1 C5B C6B -77.75(19)
C2 Rh1 C5B C4B -67.1(4)
N3' Rh1 C5B C4B -146.3(2)
C2B Rh1 C5B C4B 6.1(2)
C1B Rh1 C5B C4B 43.5(2)
C6B Rh1 C5B C4B 121.2(3)
C4B C5B C6B C7B -1.8(5)
Rh1 C5B C6B C7B 100.6(3)
C4B C5B C6B Rh1 -102.4(3)
C2 Rh1 C6B C5B -171.1(3)
N3' Rh1 C6B C5B -88.45(18)
C2B Rh1 C6B C5B 64.61(19)
C1B Rh1 C6B C5B 98.80(19)
C2 Rh1 C6B C7B 66.5(4)
N3' Rh1 C6B C7B 149.1(2)
C2B Rh1 C6B C7B -57.9(2)
C1B Rh1 C6B C7B -23.7(2)
C5B Rh1 C6B C7B -122.5(3)
C5B C6B C7B C8B -44.2(4)
Rh1 C6B C7B C8B 37.5(3)
C2B C1B C8B C7B 93.5(4)
Rh1 C1B C8B C7B 12.1(3)
C6B C7B C8B C1B -33.5(4)
C22C C21C B1C C11C 85.8(2)
C26C C21C B1C C11C -98.9(2)
C22C C21C B1C C31C -153.39(19)
C26C C21C B1C C31C 21.9(3)
C22C C21C B1C C41C -34.1(3)
C26C C21C B1C C41C 141.10(19)
C31C B1C C11C C16C -148.2(3)
C41C B1C C11C C16C 94.0(3)
C21C B1C C11C C16C -25.2(4)
C31C B1C C11C C12C 35.8(3)
C41C B1C C11C C12C -82.0(3)
C21C B1C C11C C12C 158.8(2)
C16C C11C C12C C13C -0.1(4)
B1C C11C C12C C13C 176.2(3)
C11C C12C C13C C14C 1.8(4)
C12C C13C C14C C15C -1.6(4)
C13C C14C C15C C16C -0.1(5)
C14C C15C C16C C11C 1.8(5)
C12C C11C C16C C15C -1.7(4)
B1C C11C C16C C15C -177.9(3)
C11C B1C C31C C36C -125.4(3)
C41C B1C C31C C36C -7.0(4)
C21C B1C C31C C36C 112.0(3)
C11C B1C C31C C32C 53.9(4)
C41C B1C C31C C32C 172.2(3)
C21C B1C C31C C32C -68.7(4)
C36C C31C C32C C33C -2.7(5)
B1C C31C C32C C33C 178.0(3)
C31C C32C C33C C34C 1.5(6)
C32C C33C C34C C35C 0.2(6)
C33C C34C C35C C36C -0.4(6)
C34C C35C C36C C31C -1.0(5)
C32C C31C C36C C35C 2.5(5)
B1C C31C C36C C35C -178.3(3)
C11C B1C C41C C46C 13.9(4)
C31C B1C C41C C46C -103.7(3)
C21C B1C C41C C46C 135.0(3)
C11C B1C C41C C42C -169.1(2)
C31C B1C C41C C42C 73.3(3)
C21C B1C C41C C42C -48.0(3)
C46C C41C C42C C43C -0.5(4)
B1C C41C C42C C43C -177.8(3)
C41C C42C C43C C44C -0.3(4)
C42C C43C C44C C45C 1.3(4)
C43C C44C C45C C46C -1.6(5)
C44C C45C C46C C41C 0.8(5)
C42C C41C C46C C45C 0.2(4)
B1C C41C C46C C45C 177.4(3)
